data_7040853
loop_
_publ_author_name
'Han, D.'
'Joksch, M.'
'Klahn, M.'
'Spannenberg, A.'
'Drexler, H.-J.'
'Baumann, W.'
'Jiao, H.'
'Knitsch, R.'
'Hansen, M. R.'
'Eckert, H.'
'Beweries, T.'

_publ_section_title
;
 Iridium(iii) hydrido complexes for the catalytic dehydrogenation of
 hydrazine borane.
;
_journal_issue 44
_journal_name_full 'Dalton transactions (Cambridge, England : 2003)'
_journal_page_first 17697
_journal_page_last 17704
_journal_paper_doi 10.1039/c6dt03068h
_journal_volume 45
_journal_year 2016
_chemical_formula_sum 'C30 H57 Ir O2 P2'
_chemical_formula_weight 703.89
_space_group_crystal_system monoclinic
_space_group_IT_number 14
_space_group_name_Hall '-P 2yn'
_space_group_name_H-M_alt 'P 1 21/n 1'
_symmetry_space_group_name_Hall '-P 2yn'
_symmetry_space_group_name_H-M 'P 1 21/n 1'
_atom_sites_solution_hydrogens mixed
_audit_creation_method SHELXL-2014/7
_audit_update_record
;
2015-10-13 deposited with the CCDC.
2016-10-11 downloaded from the CCDC.
;
_cell_angle_alpha 90
_cell_angle_beta 105.3035(18)
_cell_angle_gamma 90
_cell_formula_units_Z 4
_cell_length_a 15.3157(11)
_cell_length_b 12.5538(9)
_cell_length_c 17.5443(12)
_cell_measurement_reflns_used 9712
_cell_measurement_temperature 150(2)
_cell_measurement_theta_max 30.47
_cell_measurement_theta_min 2.90
_cell_volume 3253.6(4)
_computing_cell_refinement 'SAINT (Bruker, 2013)'
_computing_data_collection 'APEX2 (Bruker, 2014)'
_computing_data_reduction SAINT
_computing_structure_refinement 'SHELXL-2014/7 (Sheldrick, 2014)'
_computing_structure_solution 'SHELXS-97 (Sheldrick, 2008)'
_diffrn_ambient_temperature 150(2)
_diffrn_detector_area_resol_mean 8.3333
_diffrn_measured_fraction_theta_full 1.000
_diffrn_measured_fraction_theta_max 1.000
_diffrn_measurement_device_type 'Bruker APEX-II CCD'
_diffrn_measurement_method '\f and \w scans'
_diffrn_radiation_type MoK\a
_diffrn_radiation_wavelength 0.71073
_diffrn_reflns_av_R_equivalents 0.0323
_diffrn_reflns_av_unetI/netI 0.0129
_diffrn_reflns_Laue_measured_fraction_full 1.000
_diffrn_reflns_Laue_measured_fraction_max 1.000
_diffrn_reflns_limit_h_max 19
_diffrn_reflns_limit_h_min -19
_diffrn_reflns_limit_k_max 16
_diffrn_reflns_limit_k_min -16
_diffrn_reflns_limit_l_max 22
_diffrn_reflns_limit_l_min -22
_diffrn_reflns_number 105189
_diffrn_reflns_point_group_measured_fraction_full 1.000
_diffrn_reflns_point_group_measured_fraction_max 1.000
_diffrn_reflns_theta_full 25.242
_diffrn_reflns_theta_max 27.000
_diffrn_reflns_theta_min 2.020
_diffrn_source 'fine-focus sealed tube'
_exptl_absorpt_coefficient_mu 4.225
_exptl_absorpt_correction_T_max 0.57
_exptl_absorpt_correction_T_min 0.28
_exptl_absorpt_correction_type multi-scan
_exptl_absorpt_process_details 'SADABS (Bruker, 2014)'
_exptl_crystal_colour red
_exptl_crystal_density_diffrn 1.437
_exptl_crystal_description prism
_exptl_crystal_F_000 1440
_exptl_crystal_size_max 0.400
_exptl_crystal_size_mid 0.350
_exptl_crystal_size_min 0.150
_refine_diff_density_max 2.188
_refine_diff_density_min -1.215
_refine_diff_density_rms 0.076
_refine_ls_extinction_method none
_refine_ls_goodness_of_fit_ref 1.062
_refine_ls_hydrogen_treatment mixed
_refine_ls_matrix_type full
_refine_ls_number_parameters 342
_refine_ls_number_reflns 7099
_refine_ls_number_restraints 1
_refine_ls_restrained_S_all 1.062
_refine_ls_R_factor_all 0.0238
_refine_ls_R_factor_gt 0.0202
_refine_ls_shift/su_max 0.002
_refine_ls_shift/su_mean 0.000
_refine_ls_structure_factor_coef Fsqd
_refine_ls_weighting_details 'w=1/[\s^2^(Fo^2^)+(0.0177P)^2^+5.1956P] where P=(Fo^2^+2Fc^2^)/3'
_refine_ls_weighting_scheme calc
_refine_ls_wR_factor_gt 0.0453
_refine_ls_wR_factor_ref 0.0472
_reflns_Friedel_coverage 0.000
_reflns_number_gt 6481
_reflns_number_total 7099
_reflns_threshold_expression 'I > 2\s(I)'
_cod_data_source_file c6dt03068h2.cif
_cod_data_source_block AX904
_cod_depositor_comments 'Adding full bibliography for 7040853--7040856.cif.'
_cod_database_code 7040853
_shelx_shelxl_version_number 2014/7
_shelx_space_group_comment
;
The symmetry employed for this shelxl refinement is uniquely defined
by the following loop, which should always be used as a source of
symmetry information in preference to the above space-group names.
They are only intended as comments.
;

loop_
_space_group_symop_operation_xyz
'x, y, z'
'-x+1/2, y+1/2, -z+1/2'
'-x, -y, -z'
'x-1/2, -y-1/2, z-1/2'

loop_
_atom_site_label
_atom_site_type_symbol
_atom_site_fract_x
_atom_site_fract_y
_atom_site_fract_z
_atom_site_U_iso_or_equiv
_atom_site_adp_type
_atom_site_occupancy
_atom_site_site_symmetry_order
_atom_site_calc_flag
_atom_site_refinement_flags_posn
_atom_site_refinement_flags_adp
C1 C 0.56345(15) 0.93246(18) 0.31451(13) 0.0185(4) Uani 1 1 d . .
C2 C 0.53662(15) 1.03176(18) 0.33632(14) 0.0191(4) Uani 1 1 d . .
C3 C 0.58608(16) 1.08765(18) 0.40231(14) 0.0201(5) Uani 1 1 d . .
C4 C 0.66653(15) 1.03828(19) 0.44434(14) 0.0211(5) Uani 1 1 d . .
H4 H 0.7022 1.0749 0.4892 0.025 Uiso 1 1 calc R U
C5 C 0.69901(15) 0.93991(19) 0.42612(13) 0.0203(5) Uani 1 1 d . .
C6 C 0.64366(16) 0.88877(18) 0.36075(14) 0.0201(5) Uani 1 1 d . .
C7 C 0.28951(17) 0.9953(2) 0.23008(17) 0.0296(6) Uani 1 1 d . .
C8 C 0.3036(2) 0.9239(3) 0.3027(2) 0.0424(7) Uani 1 1 d . .
H8A H 0.3463 0.9580 0.3477 0.064 Uiso 1 1 calc R U
H8B H 0.3280 0.8551 0.2919 0.064 Uiso 1 1 calc R U
H8C H 0.2456 0.9129 0.3153 0.064 Uiso 1 1 calc R U
C9 C 0.2229(2) 0.9412(3) 0.1604(2) 0.0560(10) Uani 1 1 d . .
H9A H 0.2494 0.8748 0.1474 0.084 Uiso 1 1 calc R U
H9B H 0.2099 0.9888 0.1145 0.084 Uiso 1 1 calc R U
H9C H 0.1666 0.9252 0.1747 0.084 Uiso 1 1 calc R U
C10 C 0.2517(2) 1.1017(2) 0.2488(2) 0.0412(7) Uani 1 1 d . .
H10A H 0.1999 1.0890 0.2706 0.062 Uiso 1 1 calc R U
H10B H 0.2321 1.1439 0.2003 0.062 Uiso 1 1 calc R U
H10C H 0.2987 1.1406 0.2875 0.062 Uiso 1 1 calc R U
C11 C 0.40834(19) 1.0955(2) 0.12921(16) 0.0331(6) Uani 1 1 d . .
C12 C 0.3606(3) 1.0447(3) 0.04983(19) 0.0616(11) Uani 1 1 d . .
H12A H 0.2954 1.0407 0.0449 0.092 Uiso 1 1 calc R U
H12B H 0.3844 0.9728 0.0471 0.092 Uiso 1 1 calc R U
H12C H 0.3713 1.0881 0.0067 0.092 Uiso 1 1 calc R U
C13 C 0.3695(3) 1.2063(3) 0.1349(2) 0.0496(8) Uani 1 1 d . .
H13A H 0.3947 1.2348 0.1881 0.074 Uiso 1 1 calc R U
H13B H 0.3035 1.2016 0.1240 0.074 Uiso 1 1 calc R U
H13C H 0.3854 1.2534 0.0961 0.074 Uiso 1 1 calc R U
C14 C 0.5093(2) 1.1068(3) 0.1348(2) 0.0590(10) Uani 1 1 d . .
H14A H 0.5171 1.1502 0.0906 0.088 Uiso 1 1 calc R U
H14B H 0.5357 1.0361 0.1325 0.088 Uiso 1 1 calc R U
H14C H 0.5398 1.1413 0.1848 0.088 Uiso 1 1 calc R U
C15 C 0.55334(16) 1.19255(19) 0.43036(15) 0.0238(5) Uani 1 1 d . .
C16 C 0.46818(19) 1.1699(2) 0.45777(18) 0.0362(6) Uani 1 1 d . .
H16A H 0.4834 1.1221 0.5036 0.054 Uiso 1 1 calc R U
H16B H 0.4224 1.1362 0.4148 0.054 Uiso 1 1 calc R U
H16C H 0.4442 1.2370 0.4725 0.054 Uiso 1 1 calc R U
C17 C 0.5321(2) 1.2757(2) 0.36424(17) 0.0332(6) Uani 1 1 d . .
H17A H 0.5159 1.3432 0.3849 0.050 Uiso 1 1 calc R U
H17B H 0.4813 1.2509 0.3213 0.050 Uiso 1 1 calc R U
H17C H 0.5854 1.2862 0.3442 0.050 Uiso 1 1 calc R U
C18 C 0.62439(19) 1.2420(2) 0.49945(17) 0.0328(6) Uani 1 1 d . .
H18A H 0.6795 1.2570 0.4831 0.049 Uiso 1 1 calc R U
H18B H 0.6384 1.1922 0.5440 0.049 Uiso 1 1 calc R U
H18C H 0.6007 1.3084 0.5155 0.049 Uiso 1 1 calc R U
C19 C 0.78700(16) 0.8908(2) 0.47691(15) 0.0258(5) Uani 1 1 d . .
C20 C 0.83860(18) 0.9667(2) 0.54144(16) 0.0355(6) Uani 1 1 d . .
H20A H 0.8535 1.0321 0.5171 0.053 Uiso 1 1 calc R U
H20B H 0.8945 0.9324 0.5717 0.053 Uiso 1 1 calc R U
H20C H 0.8008 0.9842 0.5769 0.053 Uiso 1 1 calc R U
C21 C 0.85153(17) 0.8612(2) 0.42649(17) 0.0330(6) Uani 1 1 d . .
H21A H 0.8643 0.9246 0.3987 0.050 Uiso 1 1 calc R U
H21B H 0.8233 0.8066 0.3879 0.050 Uiso 1 1 calc R U
H21C H 0.9082 0.8335 0.4607 0.050 Uiso 1 1 calc R U
C22 C 0.7638(2) 0.7906(2) 0.51800(18) 0.0382(7) Uani 1 1 d . .
H22A H 0.8199 0.7566 0.5483 0.057 Uiso 1 1 calc R U
H22B H 0.7299 0.7407 0.4781 0.057 Uiso 1 1 calc R U
H22C H 0.7270 0.8106 0.5537 0.057 Uiso 1 1 calc R U
C23 C 0.67432(18) 0.7146(2) 0.19609(16) 0.0278(5) Uani 1 1 d . .
C24 C 0.6189(2) 0.6794(3) 0.11406(17) 0.0379(7) Uani 1 1 d . .
H24A H 0.6587 0.6736 0.0787 0.057 Uiso 1 1 calc R U
H24B H 0.5714 0.7320 0.0929 0.057 Uiso 1 1 calc R U
H24C H 0.5911 0.6100 0.1180 0.057 Uiso 1 1 calc R U
C25 C 0.7124(2) 0.8258(2) 0.18824(19) 0.0374(7) Uani 1 1 d . .
H25A H 0.7512 0.8484 0.2395 0.056 Uiso 1 1 calc R U
H25B H 0.6624 0.8764 0.1708 0.056 Uiso 1 1 calc R U
H25C H 0.7481 0.8237 0.1494 0.056 Uiso 1 1 calc R U
C26 C 0.7527(2) 0.6375(2) 0.22786(19) 0.0381(7) Uani 1 1 d . .
H26A H 0.7292 0.5646 0.2259 0.057 Uiso 1 1 calc R U
H26B H 0.7833 0.6561 0.2826 0.057 Uiso 1 1 calc R U
H26C H 0.7957 0.6422 0.1954 0.057 Uiso 1 1 calc R U
C27 C 0.57305(17) 0.6059(2) 0.30712(15) 0.0259(5) Uani 1 1 d . .
C28 C 0.5230(2) 0.5298(2) 0.24232(18) 0.0387(7) Uani 1 1 d . .
H28A H 0.5651 0.5021 0.2137 0.058 Uiso 1 1 calc R U
H28B H 0.4736 0.5680 0.2055 0.058 Uiso 1 1 calc R U
H28C H 0.4980 0.4705 0.2662 0.058 Uiso 1 1 calc R U
C29 C 0.5096(2) 0.6386(2) 0.35776(17) 0.0347(6) Uani 1 1 d . .
H29A H 0.4548 0.6711 0.3240 0.052 Uiso 1 1 calc R U
H29B H 0.5404 0.6900 0.3979 0.052 Uiso 1 1 calc R U
H29C H 0.4931 0.5754 0.3837 0.052 Uiso 1 1 calc R U
C30 C 0.6562(2) 0.5515(2) 0.36105(18) 0.0370(6) Uani 1 1 d . .
H30A H 0.6366 0.4953 0.3916 0.056 Uiso 1 1 calc R U
H30B H 0.6923 0.6042 0.3972 0.056 Uiso 1 1 calc R U
H30C H 0.6930 0.5202 0.3288 0.056 Uiso 1 1 calc R U
Ir1 Ir 0.48456(2) 0.85119(2) 0.22001(2) 0.02265(4) Uani 1 1 d D .
O1 O 0.45636(11) 1.07510(13) 0.28940(10) 0.0226(3) Uani 1 1 d . .
O2 O 0.66791(11) 0.78777(13) 0.34000(10) 0.0229(3) Uani 1 1 d . .
P1 P 0.40349(4) 1.00310(5) 0.21118(4) 0.02204(13) Uani 1 1 d . .
P2 P 0.59755(4) 0.73268(5) 0.26147(4) 0.02150(12) Uani 1 1 d . .
H1 H 0.462(3) 0.822(3) 0.1295(17) 0.074(13) Uiso 1 1 d D .
H2 H 0.407(2) 0.772(3) 0.176(2) 0.066(12) Uiso 1 1 d D .

loop_
_atom_site_aniso_label
_atom_site_aniso_U_11
_atom_site_aniso_U_22
_atom_site_aniso_U_33
_atom_site_aniso_U_23
_atom_site_aniso_U_13
_atom_site_aniso_U_12
C1 0.0201(11) 0.0157(11) 0.0190(11) 0.0022(9) 0.0037(9) -0.0012(8)
C2 0.0170(10) 0.0204(11) 0.0196(11) 0.0031(9) 0.0044(9) 0.0012(9)
C3 0.0216(11) 0.0176(11) 0.0223(11) 0.0002(9) 0.0080(9) -0.0016(9)
C4 0.0195(11) 0.0247(12) 0.0181(11) -0.0006(9) 0.0033(9) -0.0038(9)
C5 0.0178(11) 0.0235(12) 0.0182(11) 0.0028(9) 0.0023(9) 0.0012(9)
C6 0.0217(11) 0.0180(11) 0.0212(11) 0.0011(9) 0.0070(9) 0.0011(9)
C7 0.0197(12) 0.0320(14) 0.0353(14) -0.0053(11) 0.0041(11) 0.0010(10)
C8 0.0421(17) 0.0379(16) 0.0544(19) 0.0052(14) 0.0255(15) 0.0007(13)
C9 0.0249(15) 0.078(3) 0.061(2) -0.030(2) 0.0041(15) -0.0106(16)
C10 0.0275(14) 0.0401(17) 0.0568(19) -0.0021(14) 0.0124(13) 0.0093(12)
C11 0.0342(14) 0.0347(15) 0.0271(13) 0.0088(11) 0.0022(11) 0.0028(12)
C12 0.092(3) 0.061(2) 0.0248(16) 0.0049(16) 0.0025(17) -0.006(2)
C13 0.061(2) 0.0363(17) 0.0468(19) 0.0170(15) 0.0061(16) 0.0104(15)
C14 0.0413(18) 0.070(2) 0.071(3) 0.036(2) 0.0248(18) 0.0053(17)
C15 0.0228(12) 0.0206(12) 0.0271(12) -0.0045(10) 0.0051(10) -0.0004(9)
C16 0.0320(14) 0.0376(16) 0.0437(16) -0.0154(13) 0.0184(13) -0.0043(12)
C17 0.0382(15) 0.0187(12) 0.0396(15) -0.0017(11) 0.0048(12) 0.0030(11)
C18 0.0327(14) 0.0282(14) 0.0343(14) -0.0097(11) 0.0032(12) -0.0009(11)
C19 0.0210(12) 0.0302(13) 0.0233(12) 0.0025(10) 0.0008(10) 0.0049(10)
C20 0.0252(13) 0.0473(17) 0.0269(14) -0.0040(12) -0.0060(11) 0.0052(12)
C21 0.0201(12) 0.0426(16) 0.0342(14) -0.0025(12) 0.0033(11) 0.0058(11)
C22 0.0331(15) 0.0406(16) 0.0358(15) 0.0164(13) 0.0004(12) 0.0058(12)
C23 0.0282(13) 0.0267(13) 0.0310(13) -0.0020(10) 0.0123(11) 0.0021(10)
C24 0.0433(17) 0.0417(16) 0.0303(14) -0.0047(12) 0.0126(13) 0.0008(13)
C25 0.0415(16) 0.0338(15) 0.0426(17) -0.0008(13) 0.0212(14) -0.0050(12)
C26 0.0323(14) 0.0438(17) 0.0426(17) 0.0000(13) 0.0174(13) 0.0103(13)
C27 0.0279(13) 0.0216(12) 0.0284(13) -0.0012(10) 0.0077(10) -0.0012(10)
C28 0.0484(18) 0.0298(15) 0.0361(16) -0.0037(12) 0.0082(13) -0.0121(13)
C29 0.0359(15) 0.0366(15) 0.0340(15) 0.0022(12) 0.0131(12) -0.0023(12)
C30 0.0375(15) 0.0265(14) 0.0447(17) 0.0088(12) 0.0068(13) 0.0030(12)
Ir1 0.02055(5) 0.02174(5) 0.02202(5) -0.00406(4) -0.00079(4) 0.00335(4)
O1 0.0191(8) 0.0207(8) 0.0245(8) -0.0005(7) -0.0006(7) 0.0039(6)
O2 0.0206(8) 0.0190(8) 0.0264(9) -0.0015(7) 0.0014(7) 0.0048(6)
P1 0.0185(3) 0.0229(3) 0.0216(3) 0.0005(2) -0.0002(2) 0.0031(2)
P2 0.0208(3) 0.0194(3) 0.0235(3) -0.0021(2) 0.0044(2) 0.0023(2)

loop_
_atom_type_symbol
_atom_type_description
_atom_type_scat_dispersion_real
_atom_type_scat_dispersion_imag
_atom_type_scat_source
C C 0.0033 0.0016 'International Tables Vol C Tables 4.2.6.8 and 6.1.1.4'
H H 0.0000 0.0000 'International Tables Vol C Tables 4.2.6.8 and 6.1.1.4'
O O 0.0106 0.0060 'International Tables Vol C Tables 4.2.6.8 and 6.1.1.4'
P P 0.1023 0.0942 'International Tables Vol C Tables 4.2.6.8 and 6.1.1.4'
Ir Ir -1.4442 7.9887 'International Tables Vol C Tables 4.2.6.8 and 6.1.1.4'

loop_
_geom_angle_atom_site_label_1
_geom_angle_atom_site_label_2
_geom_angle_atom_site_label_3
_geom_angle
C6 C1 C2 118.0(2)
C6 C1 Ir1 121.10(17)
C2 C1 Ir1 120.87(17)
C3 C2 O1 119.6(2)
C3 C2 C1 122.8(2)
O1 C2 C1 117.6(2)
C2 C3 C4 115.1(2)
C2 C3 C15 123.1(2)
C4 C3 C15 121.8(2)
C5 C4 C3 125.9(2)
C5 C4 H4 117.1
C3 C4 H4 117.1
C6 C5 C4 114.8(2)
C6 C5 C19 123.0(2)
C4 C5 C19 122.2(2)
C5 C6 C1 123.4(2)
C5 C6 O2 119.2(2)
C1 C6 O2 117.4(2)
C8 C7 C10 108.2(2)
C8 C7 C9 109.0(3)
C10 C7 C9 110.4(2)
C8 C7 P1 104.28(18)
C10 C7 P1 114.8(2)
C9 C7 P1 109.9(2)
C7 C8 H8A 109.5
C7 C8 H8B 109.5
H8A C8 H8B 109.5
C7 C8 H8C 109.5
H8A C8 H8C 109.5
H8B C8 H8C 109.5
C7 C9 H9A 109.5
C7 C9 H9B 109.5
H9A C9 H9B 109.5
C7 C9 H9C 109.5
H9A C9 H9C 109.5
H9B C9 H9C 109.5
C7 C10 H10A 109.5
C7 C10 H10B 109.5
H10A C10 H10B 109.5
C7 C10 H10C 109.5
H10A C10 H10C 109.5
H10B C10 H10C 109.5
C13 C11 C14 108.4(3)
C13 C11 C12 109.7(3)
C14 C11 C12 109.2(3)
C13 C11 P1 114.9(2)
C14 C11 P1 104.7(2)
C12 C11 P1 109.7(2)
C11 C12 H12A 109.5
C11 C12 H12B 109.5
H12A C12 H12B 109.5
C11 C12 H12C 109.5
H12A C12 H12C 109.5
H12B C12 H12C 109.5
C11 C13 H13A 109.5
C11 C13 H13B 109.5
H13A C13 H13B 109.5
C11 C13 H13C 109.5
H13A C13 H13C 109.5
H13B C13 H13C 109.5
C11 C14 H14A 109.5
C11 C14 H14B 109.5
H14A C14 H14B 109.5
C11 C14 H14C 109.5
H14A C14 H14C 109.5
H14B C14 H14C 109.5
C17 C15 C18 106.8(2)
C17 C15 C16 109.6(2)
C18 C15 C16 108.2(2)
C17 C15 C3 111.4(2)
C18 C15 C3 112.2(2)
C16 C15 C3 108.6(2)
C15 C16 H16A 109.5
C15 C16 H16B 109.5
H16A C16 H16B 109.5
C15 C16 H16C 109.5
H16A C16 H16C 109.5
H16B C16 H16C 109.5
C15 C17 H17A 109.5
C15 C17 H17B 109.5
H17A C17 H17B 109.5
C15 C17 H17C 109.5
H17A C17 H17C 109.5
H17B C17 H17C 109.5
C15 C18 H18A 109.5
C15 C18 H18B 109.5
H18A C18 H18B 109.5
C15 C18 H18C 109.5
H18A C18 H18C 109.5
H18B C18 H18C 109.5
C20 C19 C5 112.5(2)
C20 C19 C21 106.9(2)
C5 C19 C21 111.3(2)
C20 C19 C22 107.5(2)
C5 C19 C22 109.0(2)
C21 C19 C22 109.6(2)
C19 C20 H20A 109.5
C19 C20 H20B 109.5
H20A C20 H20B 109.5
C19 C20 H20C 109.5
H20A C20 H20C 109.5
H20B C20 H20C 109.5
C19 C21 H21A 109.5
C19 C21 H21B 109.5
H21A C21 H21B 109.5
C19 C21 H21C 109.5
H21A C21 H21C 109.5
H21B C21 H21C 109.5
C19 C22 H22A 109.5
C19 C22 H22B 109.5
H22A C22 H22B 109.5
C19 C22 H22C 109.5
H22A C22 H22C 109.5
H22B C22 H22C 109.5
C26 C23 C24 110.3(2)
C26 C23 C25 109.2(2)
C24 C23 C25 108.0(2)
C26 C23 P2 114.55(19)
C24 C23 P2 109.35(19)
C25 C23 P2 105.19(18)
C23 C24 H24A 109.5
C23 C24 H24B 109.5
H24A C24 H24B 109.5
C23 C24 H24C 109.5
H24A C24 H24C 109.5
H24B C24 H24C 109.5
C23 C25 H25A 109.5
C23 C25 H25B 109.5
H25A C25 H25B 109.5
C23 C25 H25C 109.5
H25A C25 H25C 109.5
H25B C25 H25C 109.5
C23 C26 H26A 109.5
C23 C26 H26B 109.5
H26A C26 H26B 109.5
C23 C26 H26C 109.5
H26A C26 H26C 109.5
H26B C26 H26C 109.5
C28 C27 C30 110.7(2)
C28 C27 C29 109.1(2)
C30 C27 C29 108.2(2)
C28 C27 P2 109.44(19)
C30 C27 P2 114.65(18)
C29 C27 P2 104.54(18)
C27 C28 H28A 109.5
C27 C28 H28B 109.5
H28A C28 H28B 109.5
C27 C28 H28C 109.5
H28A C28 H28C 109.5
H28B C28 H28C 109.5
C27 C29 H29A 109.5
C27 C29 H29B 109.5
H29A C29 H29B 109.5
C27 C29 H29C 109.5
H29A C29 H29C 109.5
H29B C29 H29C 109.5
C27 C30 H30A 109.5
C27 C30 H30B 109.5
H30A C30 H30B 109.5
C27 C30 H30C 109.5
H30A C30 H30C 109.5
H30B C30 H30C 109.5
C1 Ir1 P2 80.14(7)
C1 Ir1 P1 80.27(6)
P2 Ir1 P1 160.31(2)
C1 Ir1 H1 148.9(15)
P2 Ir1 H1 96.4(15)
P1 Ir1 H1 99.3(15)
C1 Ir1 H2 156.2(14)
P2 Ir1 H2 98.8(14)
P1 Ir1 H2 99.9(14)
H1 Ir1 H2 54.9(18)
C2 O1 P1 115.82(14)
C6 O2 P2 115.83(14)
O1 P1 C7 99.02(11)
O1 P1 C11 100.87(11)
C7 P1 C11 113.59(13)
O1 P1 Ir1 105.24(6)
C7 P1 Ir1 117.85(9)
C11 P1 Ir1 116.42(10)
O2 P2 C23 100.67(11)
O2 P2 C27 99.17(10)
C23 P2 C27 113.11(12)
O2 P2 Ir1 105.55(6)
C23 P2 Ir1 115.99(9)
C27 P2 Ir1 118.56(8)

loop_
_geom_bond_atom_site_label_1
_geom_bond_atom_site_label_2
_geom_bond_distance
C1 C6 1.394(3)
C1 C2 1.397(3)
C1 Ir1 2.047(2)
C2 C3 1.394(3)
C2 O1 1.397(3)
C3 C4 1.402(3)
C3 C15 1.536(3)
C4 C5 1.399(3)
C4 H4 0.9500
C5 C6 1.390(3)
C5 C19 1.535(3)
C6 O2 1.396(3)
C7 C8 1.526(4)
C7 C10 1.526(4)
C7 C9 1.529(4)
C7 P1 1.863(3)
C8 H8A 0.9800
C8 H8B 0.9800
C8 H8C 0.9800
C9 H9A 0.9800
C9 H9B 0.9800
C9 H9C 0.9800
C10 H10A 0.9800
C10 H10B 0.9800
C10 H10C 0.9800
C11 C13 1.526(4)
C11 C14 1.530(4)
C11 C12 1.531(4)
C11 P1 1.864(3)
C12 H12A 0.9800
C12 H12B 0.9800
C12 H12C 0.9800
C13 H13A 0.9800
C13 H13B 0.9800
C13 H13C 0.9800
C14 H14A 0.9800
C14 H14B 0.9800
C14 H14C 0.9800
C15 C17 1.530(4)
C15 C18 1.531(3)
C15 C16 1.531(4)
C16 H16A 0.9800
C16 H16B 0.9800
C16 H16C 0.9800
C17 H17A 0.9800
C17 H17B 0.9800
C17 H17C 0.9800
C18 H18A 0.9800
C18 H18B 0.9800
C18 H18C 0.9800
C19 C20 1.530(4)
C19 C21 1.536(4)
C19 C22 1.537(4)
C20 H20A 0.9800
C20 H20B 0.9800
C20 H20C 0.9800
C21 H21A 0.9800
C21 H21B 0.9800
C21 H21C 0.9800
C22 H22A 0.9800
C22 H22B 0.9800
C22 H22C 0.9800
C23 C26 1.528(4)
C23 C24 1.530(4)
C23 C25 1.533(4)
C23 P2 1.861(3)
C24 H24A 0.9800
C24 H24B 0.9800
C24 H24C 0.9800
C25 H25A 0.9800
C25 H25B 0.9800
C25 H25C 0.9800
C26 H26A 0.9800
C26 H26B 0.9800
C26 H26C 0.9800
C27 C28 1.528(4)
C27 C30 1.533(4)
C27 C29 1.535(4)
C27 P2 1.863(3)
C28 H28A 0.9800
C28 H28B 0.9800
C28 H28C 0.9800
C29 H29A 0.9800
C29 H29B 0.9800
C29 H29C 0.9800
C30 H30A 0.9800
C30 H30B 0.9800
C30 H30C 0.9800
Ir1 P2 2.2522(6)
Ir1 P1 2.2585(6)
Ir1 H1 1.58(3)
Ir1 H2 1.59(3)
O1 P1 1.6642(17)
O2 P2 1.6594(17)

loop_
_geom_torsion_atom_site_label_1
_geom_torsion_atom_site_label_2
_geom_torsion_atom_site_label_3
_geom_torsion_atom_site_label_4
_geom_torsion
C6 C1 C2 C3 -0.6(3)
Ir1 C1 C2 C3 176.99(17)
C6 C1 C2 O1 179.7(2)
Ir1 C1 C2 O1 -2.7(3)
O1 C2 C3 C4 -178.65(19)
C1 C2 C3 C4 1.7(3)
O1 C2 C3 C15 4.6(3)
C1 C2 C3 C15 -175.1(2)
C2 C3 C4 C5 -0.9(3)
C15 C3 C4 C5 176.0(2)
C3 C4 C5 C6 -1.0(3)
C3 C4 C5 C19 -178.5(2)
C4 C5 C6 C1 2.2(3)
C19 C5 C6 C1 179.7(2)
C4 C5 C6 O2 -176.9(2)
C19 C5 C6 O2 0.6(3)
C2 C1 C6 C5 -1.5(3)
Ir1 C1 C6 C5 -179.08(18)
C2 C1 C6 O2 177.67(19)
Ir1 C1 C6 O2 0.1(3)
C2 C3 C15 C17 -55.2(3)
C4 C3 C15 C17 128.2(2)
C2 C3 C15 C18 -174.8(2)
C4 C3 C15 C18 8.7(3)
C2 C3 C15 C16 65.6(3)
C4 C3 C15 C16 -110.9(3)
C6 C5 C19 C20 175.8(2)
C4 C5 C19 C20 -6.9(3)
C6 C5 C19 C21 55.8(3)
C4 C5 C19 C21 -126.9(2)
C6 C5 C19 C22 -65.1(3)
C4 C5 C19 C22 112.2(3)
C3 C2 O1 P1 178.94(17)
C1 C2 O1 P1 -1.4(3)
C5 C6 O2 P2 179.69(17)
C1 C6 O2 P2 0.5(3)
C2 O1 P1 C7 126.30(17)
C2 O1 P1 C11 -117.40(17)
C2 O1 P1 Ir1 4.06(16)
C8 C7 P1 O1 -69.2(2)
C10 C7 P1 O1 49.0(2)
C9 C7 P1 O1 174.2(2)
C8 C7 P1 C11 -175.32(19)
C10 C7 P1 C11 -57.1(3)
C9 C7 P1 C11 68.0(3)
C8 C7 P1 Ir1 43.4(2)
C10 C7 P1 Ir1 161.62(18)
C9 C7 P1 Ir1 -73.2(2)
C13 C11 P1 O1 -54.7(2)
C14 C11 P1 O1 64.1(2)
C12 C11 P1 O1 -178.8(2)
C13 C11 P1 C7 50.3(3)
C14 C11 P1 C7 169.1(2)
C12 C11 P1 C7 -73.9(3)
C13 C11 P1 Ir1 -167.93(19)
C14 C11 P1 Ir1 -49.1(3)
C12 C11 P1 Ir1 68.0(3)
C6 O2 P2 C23 120.26(17)
C6 O2 P2 C27 -123.96(17)
C6 O2 P2 Ir1 -0.76(16)
C26 C23 P2 O2 64.1(2)
C24 C23 P2 O2 -171.55(18)
C25 C23 P2 O2 -55.8(2)
C26 C23 P2 C27 -40.8(2)
C24 C23 P2 C27 83.6(2)
C25 C23 P2 C27 -160.71(18)
C26 C23 P2 Ir1 177.35(17)
C24 C23 P2 Ir1 -58.3(2)
C25 C23 P2 Ir1 57.5(2)
C28 C27 P2 O2 -169.05(19)
C30 C27 P2 O2 -44.0(2)
C29 C27 P2 O2 74.21(18)
C28 C27 P2 C23 -63.2(2)
C30 C27 P2 C23 61.8(2)
C29 C27 P2 C23 -179.96(17)
C28 C27 P2 Ir1 77.6(2)
C30 C27 P2 Ir1 -157.43(17)
C29 C27 P2 Ir1 -39.2(2)
